data_2222408
loop_
_publ_author_name
'Ciborska, Anna'
'Baranowska, Katarzyna'
'Wojnowski, Wies\/law'

_publ_section_title
;Bis(3,5-dimethylpyridine-\k<i>N</i>)bis(tri-<i>tert</i>-butoxysilanethiolato-\k<i>S</i>)chromium(II)
 toluene solvate
;
_journal_coeditor_code NG2589
_journal_issue 7
_journal_name_full 'Acta Crystallographica Section E'
_journal_page_first m763
_journal_paper_doi 10.1107/S1600536809021680
_journal_volume 65
_journal_year 2009
_chemical_formula_iupac '[Cr (C12 H27 O3 S Si)2 (C7 H9 N)2], C7 H8'
_chemical_formula_moiety 'C38 H72 Cr N2 O6 S2 Si2, C7 H8'
_chemical_formula_sum 'C45 H80 Cr N2 O6 S2 Si2'
_chemical_formula_weight 917.41
_chemical_name_systematic
;
Bis(3,5-dimethylpyridine-\k<i>N</i>)bis(tri-<i>tert</i>-butoxysilanethiolato-
\k<i>S</i>)chromium(II) toluene solvate
;
_space_group_IT_number 15
_symmetry_cell_setting monoclinic
_symmetry_space_group_name_Hall '-C 2yc'
_symmetry_space_group_name_H-M 'C 1 2/c 1'
_atom_sites_solution_hydrogens geom
_atom_sites_solution_primary direct
_atom_sites_solution_secondary difmap
_audit_conform_dict_name cif_core.dic
_audit_conform_dict_version 2.3
_audit_creation_method 'WinGX routine CIF_UPDATE'
_cell_angle_alpha 90
_cell_angle_beta 112.047(5)
_cell_angle_gamma 90
_cell_formula_units_Z 4
_cell_length_a 19.6147(4)
_cell_length_b 17.1521(17)
_cell_length_c 17.2221(9)
_cell_measurement_reflns_used 20255
_cell_measurement_temperature 120(2)
_cell_measurement_theta_max 32.4974
_cell_measurement_theta_min 2.3652
_cell_volume 5370.4(6)
_computing_cell_refinement
;
CrysAlis RED (Oxford Diffraction, 2006)
;
_computing_data_collection
;
CrysAlis CCD (Oxford Diffraction, 2006)
;
_computing_data_reduction
;
CrysAlis RED (Oxford Diffraction, 2006)
;
_computing_molecular_graphics 'ORTEP-3 for Windows (Farrugia, 1997)'
_computing_publication_material 'WinGX (Farrugia, 1999)'
_computing_structure_refinement 'SHELXL97 (Sheldrick, 2008)'
_computing_structure_solution 'SHELXS97 (Sheldrick, 2008)'
_diffrn_ambient_temperature 120(2)
_diffrn_detector_area_resol_mean 8.1883
_diffrn_measured_fraction_theta_full 0.998
_diffrn_measured_fraction_theta_max 0.998
_diffrn_measurement_device 'Goniometer KM4/Xcalibur, detector: Sapphire2 (large Be window)'
_diffrn_measurement_device_type 'Oxford Diffraction KM-4-CCD'
_diffrn_measurement_method \w
_diffrn_radiation_monochromator graphite
_diffrn_radiation_type MoK\a
_diffrn_radiation_wavelength 0.71073
_diffrn_reflns_av_R_equivalents 0.0313
_diffrn_reflns_limit_h_max 24
_diffrn_reflns_limit_h_min -24
_diffrn_reflns_limit_k_max 21
_diffrn_reflns_limit_k_min -15
_diffrn_reflns_limit_l_max 21
_diffrn_reflns_limit_l_min -21
_diffrn_reflns_number 18436
_diffrn_reflns_theta_full 26
_diffrn_reflns_theta_max 26
_diffrn_reflns_theta_min 2.7
_exptl_absorpt_coefficient_mu 0.377
_exptl_absorpt_correction_type none
_exptl_crystal_colour blue
_exptl_crystal_density_diffrn 1.135
_exptl_crystal_density_method 'not measured'
_exptl_crystal_description prism
_exptl_crystal_F_000 1984
_exptl_crystal_size_max 0.32
_exptl_crystal_size_mid 0.3
_exptl_crystal_size_min 0.19
_refine_diff_density_max 1.142
_refine_diff_density_min -0.776
_refine_ls_extinction_method none
_refine_ls_goodness_of_fit_ref 1.11
_refine_ls_hydrogen_treatment constr
_refine_ls_matrix_type full
_refine_ls_number_parameters 296
_refine_ls_number_reflns 5260
_refine_ls_number_restraints 1
_refine_ls_restrained_S_all 1.11
_refine_ls_R_factor_all 0.0527
_refine_ls_R_factor_gt 0.0478
_refine_ls_shift/su_max 0
_refine_ls_shift/su_mean 0
_refine_ls_structure_factor_coef Fsqd
_refine_ls_weighting_details 'calc w=1/[\s^2^(Fo^2^)+(0.0822P)^2^+9.051P] where P=(Fo^2^+2Fc^2^)/3'
_refine_ls_weighting_scheme calc
_refine_ls_wR_factor_gt 0.1434
_refine_ls_wR_factor_ref 0.1475
_reflns_number_gt 4788
_reflns_number_total 5260
_reflns_threshold_expression I>2\s(I)
_cod_data_source_file ng2589.cif
_cod_data_source_block I
_cod_original_sg_symbol_H-M 'C 2/c'
_cod_database_code 2222408
_cod_database_fobs_code 2222408

loop_
_symmetry_equiv_pos_as_xyz
'x, y, z'
'-x, y, -z+1/2'
'x+1/2, y+1/2, z'
'-x+1/2, y+1/2, -z+1/2'
'-x, -y, -z'
'x, -y, z-1/2'
'-x+1/2, -y+1/2, -z'
'x+1/2, -y+1/2, z-1/2'

loop_
_atom_site_type_symbol
_atom_site_label
_atom_site_fract_x
_atom_site_fract_y
_atom_site_fract_z
_atom_site_U_iso_or_equiv
_atom_site_adp_type
_atom_site_calc_flag
_atom_site_refinement_flags
_atom_site_occupancy
_atom_site_disorder_assembly
_atom_site_disorder_group
Cr Cr1 0 0.01937(3) 0.25 0.01892(16) Uani d S 1 . .
Si S1 0.10684(3) 0.02265(3) 0.38160(3) 0.01235(16) Uani d . 1 . .
S Si1 0.17518(3) 0.00414(4) 0.31651(4) 0.02545(17) Uani d . 1 . .
O O1 0.12513(9) 0.02386(9) 0.21779(10) 0.0220(4) Uani d . 1 . .
O O2 0.25116(9) 0.05527(10) 0.35177(10) 0.0244(4) Uani d . 1 . .
O O3 0.20219(9) -0.08576(9) 0.31481(10) 0.0244(4) Uani d . 1 . .
N N1 0 0.14391(15) 0.25 0.0205(6) Uani d S 1 . .
N N2 0 -0.10614(15) 0.25 0.0200(5) Uani d S 1 . .
C C1 0.14053(14) 0.01078(14) 0.14221(14) 0.0240(5) Uani d . 1 . .
C C2 0.11660(17) -0.07146(16) 0.11088(17) 0.0351(6) Uani d . 1 . .
H H2A 0.1434 -0.1091 0.1545 0.053 Uiso calc R 1 . .
H H2B 0.1273 -0.0813 0.0605 0.053 Uiso calc R 1 . .
H H2C 0.0637 -0.0771 0.0974 0.053 Uiso calc R 1 . .
C C3 0.09435(17) 0.07101(17) 0.07930(16) 0.0364(6) Uani d . 1 . .
H H3A 0.0422 0.063 0.0692 0.055 Uiso calc R 1 . .
H H3B 0.102 0.0652 0.0265 0.055 Uiso calc R 1 . .
H H3C 0.1091 0.1235 0.1018 0.055 Uiso calc R 1 . .
C C4 0.22130(16) 0.02209(17) 0.15862(17) 0.0346(6) Uani d . 1 . .
H H4A 0.2354 0.076 0.1763 0.052 Uiso calc R 1 . .
H H4B 0.2301 0.0113 0.1073 0.052 Uiso calc R 1 . .
H H4C 0.2507 -0.0137 0.2029 0.052 Uiso calc R 1 . .
C C5 0.26593(14) 0.13476(14) 0.38092(16) 0.0274(5) Uani d . 1 . .
C C6 0.20424(15) 0.18905(15) 0.32786(19) 0.0364(6) Uani d . 1 . .
H H6A 0.1976 0.184 0.2688 0.055 Uiso calc R 1 . .
H H6B 0.2171 0.243 0.346 0.055 Uiso calc R 1 . .
H H6C 0.1584 0.1749 0.3347 0.055 Uiso calc R 1 . .
C C7 0.33779(15) 0.15658(17) 0.37182(18) 0.0356(6) Uani d . 1 . .
H H7A 0.3762 0.1193 0.403 0.053 Uiso calc R 1 . .
H H7B 0.3525 0.2092 0.3941 0.053 Uiso calc R 1 . .
H H7C 0.331 0.1553 0.3125 0.053 Uiso calc R 1 . .
C C8 0.27486(16) 0.13697(17) 0.47279(17) 0.0369(6) Uani d . 1 . .
H H8A 0.2282 0.1227 0.4776 0.055 Uiso calc R 1 . .
H H8B 0.2889 0.1897 0.495 0.055 Uiso calc R 1 . .
H H8C 0.3132 0.1 0.5048 0.055 Uiso calc R 1 . .
C C9 0.25415(14) -0.13435(15) 0.37758(16) 0.0291(5) Uani d . 1 . .
C C10 0.32921(17) -0.1211(2) 0.3753(2) 0.0541(9) Uani d . 1 . .
H H10A 0.3283 -0.1342 0.3195 0.081 Uiso calc R 1 . .
H H10B 0.3652 -0.1542 0.4173 0.081 Uiso calc R 1 . .
H H10C 0.343 -0.0663 0.3875 0.081 Uiso calc R 1 . .
C C11 0.25326(19) -0.11775(19) 0.46367(18) 0.0451(8) Uani d . 1 . .
H H11A 0.2685 -0.0637 0.4793 0.068 Uiso calc R 1 . .
H H11B 0.2873 -0.1532 0.5047 0.068 Uiso calc R 1 . .
H H11C 0.2034 -0.1256 0.4626 0.068 Uiso calc R 1 . .
C C12 0.2294(2) -0.21788(17) 0.3515(2) 0.0490(8) Uani d . 1 . .
H H12A 0.1813 -0.2267 0.3552 0.073 Uiso calc R 1 . .
H H12B 0.2654 -0.2543 0.3888 0.073 Uiso calc R 1 . .
H H12C 0.2255 -0.2264 0.2937 0.073 Uiso calc R 1 . .
C C13 0.00905(12) 0.18436(13) 0.31980(14) 0.0220(5) Uani d . 1 . .
H H13 0.0157 0.1562 0.3696 0.026 Uiso calc R 1 . .
C C14 0.00919(13) 0.26521(14) 0.32324(15) 0.0234(5) Uani d . 1 . .
C C15 0.02036(16) 0.30602(16) 0.40425(17) 0.0352(6) Uani d . 1 . .
H H15A 0.0273 0.2672 0.4484 0.053 Uiso calc R 1 . .
H H15B -0.0229 0.338 0.3975 0.053 Uiso calc R 1 . .
H H15C 0.064 0.3394 0.4197 0.053 Uiso calc R 1 . .
C C16 0 0.30546(19) 0.25 0.0254(7) Uani d S 1 . .
H H16 0 0.3608 0.25 0.03 Uiso calc SR 1 . .
C C17 0.02288(12) -0.14715(13) 0.32193(14) 0.0217(5) Uani d . 1 . .
H H17 0.0402 -0.1192 0.3733 0.026 Uiso calc R 1 . .
C C18 0.02260(13) -0.22816(14) 0.32521(15) 0.0250(5) Uani d . 1 . .
C C19 0 -0.26836(19) 0.25 0.0270(7) Uani d S 1 . .
H H19 0 -0.3237 0.25 0.032 Uiso calc SR 1 . .
C C20 0.04651(18) -0.26906(16) 0.40847(17) 0.0371(6) Uani d . 1 . .
H H20A 0.0038 -0.2936 0.4149 0.056 Uiso calc R 1 . .
H H20B 0.0683 -0.2311 0.4536 0.056 Uiso calc R 1 . .
H H20C 0.083 -0.3091 0.4112 0.056 Uiso calc R 1 . .
C C21 0.0088(6) 0.5182(7) 0.3429(6) 0.0241(15) Uani d PGD 0.5 A -1
C C22 -0.0610(6) 0.5206(13) 0.2802(6) 0.028(2) Uani d PG 0.5 A -1
H H22 -0.1032 0.5226 0.2946 0.034 Uiso calc PR 0.5 A -1
C C23 -0.0690(8) 0.5202(13) 0.1965(6) 0.029(2) Uani d PG 0.5 A -1
H H23 -0.1167 0.5218 0.1537 0.035 Uiso calc PR 0.5 A -1
C C24 -0.0072(9) 0.5173(8) 0.1755(6) 0.048(4) Uani d PG 0.5 A -1
H H24 -0.0126 0.517 0.1183 0.057 Uiso calc PR 0.5 A -1
C C25 0.0627(8) 0.5149(14) 0.2382(7) 0.036(3) Uani d PG 0.5 A -1
H H25 0.1049 0.513 0.2239 0.044 Uiso calc PR 0.5 A -1
C C26 0.0706(7) 0.5154(13) 0.3219(7) 0.039(3) Uani d PG 0.5 A -1
H H26 0.1184 0.5137 0.3648 0.047 Uiso calc PR 0.5 A -1
C C27 0.0179(4) 0.5168(3) 0.4338(4) 0.0368(13) Uani d PD 0.5 A -1
H H27A 0.0156 0.5702 0.453 0.055 Uiso calc PR 0.5 A -1
H H27B 0.0656 0.4937 0.4674 0.055 Uiso calc PR 0.5 A -1
H H27C -0.0216 0.4857 0.4401 0.055 Uiso calc PR 0.5 A -1

loop_
_atom_site_aniso_label
_atom_site_aniso_U_11
_atom_site_aniso_U_22
_atom_site_aniso_U_33
_atom_site_aniso_U_12
_atom_site_aniso_U_13
_atom_site_aniso_U_23
Cr1 0.0213(3) 0.0152(3) 0.0155(3) 0 0.0016(2) 0
S1 0.0139(3) 0.0144(3) 0.0075(3) -0.0006(2) 0.0026(2) -0.00006(19)
Si1 0.0257(3) 0.0285(3) 0.0204(3) 0.0003(2) 0.0066(2) 0.0009(2)
O1 0.0229(9) 0.0295(9) 0.0131(8) 0.0027(6) 0.0061(7) 0.0011(6)
O2 0.0225(8) 0.0255(9) 0.0236(8) -0.0022(7) 0.0068(7) -0.0024(7)
O3 0.0275(9) 0.0237(8) 0.0200(8) 0.0046(7) 0.0067(7) 0.0016(6)
N1 0.0193(13) 0.0177(12) 0.0214(14) 0 0.0041(11) 0
N2 0.0192(13) 0.0183(13) 0.0207(13) 0 0.0055(11) 0
C1 0.0275(13) 0.0318(13) 0.0137(11) 0.0027(10) 0.0088(10) 0.0008(9)
C2 0.0471(16) 0.0386(14) 0.0239(13) -0.0075(12) 0.0181(12) -0.0066(11)
C3 0.0457(16) 0.0467(16) 0.0183(12) 0.0147(13) 0.0136(11) 0.0066(11)
C4 0.0306(14) 0.0506(17) 0.0263(13) -0.0019(12) 0.0150(11) 0.0005(11)
C5 0.0252(12) 0.0269(12) 0.0288(13) -0.0064(10) 0.0087(10) -0.0043(10)
C6 0.0303(14) 0.0275(13) 0.0488(17) -0.0019(11) 0.0118(13) 0.0023(12)
C7 0.0284(14) 0.0377(15) 0.0408(16) -0.0096(11) 0.0130(12) -0.0052(12)
C8 0.0353(15) 0.0412(15) 0.0335(15) -0.0105(12) 0.0121(12) -0.0136(12)
C9 0.0285(13) 0.0301(13) 0.0300(13) 0.0100(10) 0.0125(11) 0.0108(10)
C10 0.0298(16) 0.072(2) 0.060(2) 0.0130(15) 0.0159(15) 0.0320(18)
C11 0.0519(18) 0.0530(18) 0.0287(15) 0.0221(15) 0.0133(13) 0.0149(13)
C12 0.059(2) 0.0293(15) 0.063(2) 0.0131(14) 0.0279(17) 0.0060(14)
C13 0.0190(11) 0.0231(11) 0.0215(11) -0.0005(9) 0.0048(9) 0.0004(9)
C14 0.0196(11) 0.0231(11) 0.0267(12) -0.0001(9) 0.0076(9) -0.0039(9)
C15 0.0408(15) 0.0310(13) 0.0333(14) 0.0023(11) 0.0135(12) -0.0091(11)
C16 0.0237(17) 0.0175(15) 0.0328(19) 0 0.0082(14) 0
C17 0.0206(11) 0.0227(11) 0.0199(11) -0.0007(9) 0.0054(9) 0.0005(9)
C18 0.0240(12) 0.0216(11) 0.0275(13) 0.0002(9) 0.0073(10) 0.0048(9)
C19 0.0297(18) 0.0162(15) 0.0338(19) 0 0.0105(15) 0
C20 0.0503(17) 0.0275(13) 0.0287(14) -0.0016(12) 0.0094(12) 0.0078(11)
C21 0.020(4) 0.014(3) 0.034(4) -0.001(2) 0.006(3) -0.003(3)
C22 0.031(5) 0.018(4) 0.034(4) 0.001(3) 0.011(4) -0.008(4)
C23 0.025(4) 0.022(4) 0.032(5) -0.002(3) 0.001(3) -0.006(4)
C24 0.090(10) 0.026(5) 0.038(6) 0.000(5) 0.036(6) 0.003(4)
C25 0.039(5) 0.027(5) 0.050(7) 0.003(4) 0.026(4) 0.012(6)
C26 0.045(6) 0.027(6) 0.047(6) -0.001(4) 0.018(6) 0.003(6)
C27 0.045(3) 0.024(3) 0.038(3) 0.000(2) 0.012(3) 0.000(2)

loop_
_atom_type_symbol
_atom_type_description
_atom_type_scat_dispersion_real
_atom_type_scat_dispersion_imag
_atom_type_scat_source
C C 0.0033 0.0016 'International Tables Vol C Tables 4.2.6.8 and 6.1.1.4'
H H 0 0 'International Tables Vol C Tables 4.2.6.8 and 6.1.1.4'
N N 0.0061 0.0033 'International Tables Vol C Tables 4.2.6.8 and 6.1.1.4'
O O 0.0106 0.006 'International Tables Vol C Tables 4.2.6.8 and 6.1.1.4'
S S 0.1246 0.1234 'International Tables Vol C Tables 4.2.6.8 and 6.1.1.4'
Si Si 0.0817 0.0704 'International Tables Vol C Tables 4.2.6.8 and 6.1.1.4'
Cr Cr 0.3209 0.6236 'International Tables Vol C Tables 4.2.6.8 and 6.1.1.4'

loop_
_geom_angle_atom_site_label_1
_geom_angle_atom_site_label_2
_geom_angle_atom_site_label_3
_geom_angle_site_symmetry_1
_geom_angle_site_symmetry_3
_geom_angle
_geom_angle_publ_flag
N1 Cr1 N2 . . 180 ?
N1 Cr1 S1 . 2 88.677(16) ?
N2 Cr1 S1 . 2 91.323(16) ?
N1 Cr1 S1 . . 88.677(16) ?
N2 Cr1 S1 . . 91.323(16) ?
S1 Cr1 S1 2 . 177.35(3) ?
Si1 S1 Cr1 . . 89.91(3) ?
O3 Si1 O2 . . 104.84(9) ?
O3 Si1 O1 . . 104.28(9) ?
O2 Si1 O1 . . 112.30(9) ?
O3 Si1 S1 . . 115.77(7) ?
O2 Si1 S1 . . 113.67(7) ?
O1 Si1 S1 . . 105.74(7) ?
C1 O1 Si1 . . 130.23(15) ?
C5 O2 Si1 . . 132.12(15) ?
C9 O3 Si1 . . 132.47(16) ?
C13 N1 C13 . 2 117.7(3) ?
C13 N1 Cr1 . . 121.16(14) ?
C13 N1 Cr1 2 . 121.16(14) ?
C17 N2 C17 2 . 117.0(3) ?
C17 N2 Cr1 2 . 121.49(14) ?
C17 N2 Cr1 . . 121.49(14) ?
O1 C1 C4 . . 111.5(2) ?
O1 C1 C2 . . 108.63(19) ?
C4 C1 C2 . . 110.3(2) ?
O1 C1 C3 . . 105.24(19) ?
C4 C1 C3 . . 110.3(2) ?
C2 C1 C3 . . 110.8(2) ?
C1 C2 H2A . . 109.5 ?
C1 C2 H2B . . 109.5 ?
H2A C2 H2B . . 109.5 ?
C1 C2 H2C . . 109.5 ?
H2A C2 H2C . . 109.5 ?
H2B C2 H2C . . 109.5 ?
C1 C3 H3A . . 109.5 ?
C1 C3 H3B . . 109.5 ?
H3A C3 H3B . . 109.5 ?
C1 C3 H3C . . 109.5 ?
H3A C3 H3C . . 109.5 ?
H3B C3 H3C . . 109.5 ?
C1 C4 H4A . . 109.5 ?
C1 C4 H4B . . 109.5 ?
H4A C4 H4B . . 109.5 ?
C1 C4 H4C . . 109.5 ?
H4A C4 H4C . . 109.5 ?
H4B C4 H4C . . 109.5 ?
O2 C5 C7 . . 105.6(2) ?
O2 C5 C8 . . 108.3(2) ?
C7 C5 C8 . . 110.5(2) ?
O2 C5 C6 . . 110.9(2) ?
C7 C5 C6 . . 110.2(2) ?
C8 C5 C6 . . 111.2(2) ?
C5 C6 H6A . . 109.5 ?
C5 C6 H6B . . 109.5 ?
H6A C6 H6B . . 109.5 ?
C5 C6 H6C . . 109.5 ?
H6A C6 H6C . . 109.5 ?
H6B C6 H6C . . 109.5 ?
C5 C7 H7A . . 109.5 ?
C5 C7 H7B . . 109.5 ?
H7A C7 H7B . . 109.5 ?
C5 C7 H7C . . 109.5 ?
H7A C7 H7C . . 109.5 ?
H7B C7 H7C . . 109.5 ?
C5 C8 H8A . . 109.5 ?
C5 C8 H8B . . 109.5 ?
H8A C8 H8B . . 109.5 ?
C5 C8 H8C . . 109.5 ?
H8A C8 H8C . . 109.5 ?
H8B C8 H8C . . 109.5 ?
O3 C9 C10 . . 108.4(2) ?
O3 C9 C11 . . 111.1(2) ?
C10 C9 C11 . . 111.6(3) ?
O3 C9 C12 . . 105.4(2) ?
C10 C9 C12 . . 109.9(3) ?
C11 C9 C12 . . 110.2(2) ?
C9 C10 H10A . . 109.5 ?
C9 C10 H10B . . 109.5 ?
H10A C10 H10B . . 109.5 ?
C9 C10 H10C . . 109.5 ?
H10A C10 H10C . . 109.5 ?
H10B C10 H10C . . 109.5 ?
C9 C11 H11A . . 109.5 ?
C9 C11 H11B . . 109.5 ?
H11A C11 H11B . . 109.5 ?
C9 C11 H11C . . 109.5 ?
H11A C11 H11C . . 109.5 ?
H11B C11 H11C . . 109.5 ?
C9 C12 H12A . . 109.5 ?
C9 C12 H12B . . 109.5 ?
H12A C12 H12B . . 109.5 ?
C9 C12 H12C . . 109.5 ?
H12A C12 H12C . . 109.5 ?
H12B C12 H12C . . 109.5 ?
N1 C13 C14 . . 123.6(2) ?
N1 C13 H13 . . 118.2 ?
C14 C13 H13 . . 118.2 ?
C13 C14 C16 . . 117.4(2) ?
C13 C14 C15 . . 120.2(2) ?
C16 C14 C15 . . 122.4(2) ?
C14 C15 H15A . . 109.5 ?
C14 C15 H15B . . 109.5 ?
H15A C15 H15B . . 109.5 ?
C14 C15 H15C . . 109.5 ?
H15A C15 H15C . . 109.5 ?
H15B C15 H15C . . 109.5 ?
C14 C16 C14 2 . 120.4(3) ?
C14 C16 H16 2 . 119.8 ?
C14 C16 H16 . . 119.8 ?
N2 C17 C18 . . 123.7(2) ?
N2 C17 H17 . . 118.2 ?
C18 C17 H17 . . 118.2 ?
C19 C18 C17 . . 117.6(2) ?
C19 C18 C20 . . 122.3(2) ?
C17 C18 C20 . . 120.0(2) ?
C18 C19 C18 . 2 120.3(3) ?
C18 C19 H19 . . 119.9 ?
C18 C19 H19 2 . 119.9 ?
C18 C20 H20A . . 109.5 ?
C18 C20 H20B . . 109.5 ?
H20A C20 H20B . . 109.5 ?
C18 C20 H20C . . 109.5 ?
H20A C20 H20C . . 109.5 ?
H20B C20 H20C . . 109.5 ?
C22 C21 C26 . . 120 ?
C22 C21 C27 . . 120.3(4) ?
C26 C21 C27 . . 119.7(4) ?
C21 C22 C23 . . 120 ?
C21 C22 H22 . . 120 ?
C23 C22 H22 . . 120 ?
C24 C23 C22 . . 120 ?
C24 C23 H23 . . 120 ?
C22 C23 H23 . . 120 ?
C23 C24 C25 . . 120 ?
C23 C24 H24 . . 120 ?
C25 C24 H24 . . 120 ?
C26 C25 C24 . . 120 ?
C26 C25 H25 . . 120 ?
C24 C25 H25 . . 120 ?
C25 C26 C21 . . 120 ?
C25 C26 H26 . . 120 ?
C21 C26 H26 . . 120 ?

loop_
_geom_bond_atom_site_label_1
_geom_bond_atom_site_label_2
_geom_bond_site_symmetry_2
_geom_bond_distance
_geom_bond_publ_flag
Cr1 N1 . 2.136(3) yes
Cr1 N2 . 2.153(3) yes
Cr1 S1 2 2.4426(6) ?
Cr1 S1 . 2.4426(6) yes
S1 Si1 . 2.0694(8) yes
Si1 O3 . 1.6342(17) yes
Si1 O2 . 1.6370(17) yes
Si1 O1 . 1.6480(17) yes
O1 C1 . 1.460(3) ?
O2 C5 . 1.444(3) ?
O3 C9 . 1.441(3) ?
N1 C13 . 1.341(3) ?
N1 C13 2 1.341(3) ?
N2 C17 2 1.347(3) ?
N2 C17 . 1.347(3) ?
C1 C4 . 1.514(4) ?
C1 C2 . 1.520(4) ?
C1 C3 . 1.525(3) ?
C2 H2A . 0.98 ?
C2 H2B . 0.98 ?
C2 H2C . 0.98 ?
C3 H3A . 0.98 ?
C3 H3B . 0.98 ?
C3 H3C . 0.98 ?
C4 H4A . 0.98 ?
C4 H4B . 0.98 ?
C4 H4C . 0.98 ?
C5 C7 . 1.522(4) ?
C5 C8 . 1.526(4) ?
C5 C6 . 1.528(4) ?
C6 H6A . 0.98 ?
C6 H6B . 0.98 ?
C6 H6C . 0.98 ?
C7 H7A . 0.98 ?
C7 H7B . 0.98 ?
C7 H7C . 0.98 ?
C8 H8A . 0.98 ?
C8 H8B . 0.98 ?
C8 H8C . 0.98 ?
C9 C10 . 1.505(4) ?
C9 C11 . 1.516(4) ?
C9 C12 . 1.525(4) ?
C10 H10A . 0.98 ?
C10 H10B . 0.98 ?
C10 H10C . 0.98 ?
C11 H11A . 0.98 ?
C11 H11B . 0.98 ?
C11 H11C . 0.98 ?
C12 H12A . 0.98 ?
C12 H12B . 0.98 ?
C12 H12C . 0.98 ?
C13 C14 . 1.388(3) ?
C13 H13 . 0.95 ?
C14 C16 . 1.389(3) ?
C14 C15 . 1.502(3) ?
C15 H15A . 0.98 ?
C15 H15B . 0.98 ?
C15 H15C . 0.98 ?
C16 C14 2 1.389(3) ?
C16 H16 . 0.95 ?
C17 C18 . 1.391(3) ?
C17 H17 . 0.95 ?
C18 C19 . 1.385(3) ?
C18 C20 . 1.504(3) ?
C19 C18 2 1.385(3) ?
C19 H19 . 0.95 ?
C20 H20A . 0.98 ?
C20 H20B . 0.98 ?
C20 H20C . 0.98 ?
C21 C22 . 1.39 ?
C21 C26 . 1.39 ?
C21 C27 . 1.508(9) ?
C22 C23 . 1.39 ?
C22 H22 . 0.95 ?
C23 C24 . 1.39 ?
C23 H23 . 0.95 ?
C24 C25 . 1.39 ?
C24 H24 . 0.95 ?
C25 C26 . 1.39 ?
C25 H25 . 0.95 ?
C26 H26 . 0.95 ?
C27 H27A . 0.98 ?
C27 H27B . 0.98 ?
C27 H27C . 0.98 ?

loop_
_geom_torsion_atom_site_label_1
_geom_torsion_atom_site_label_2
_geom_torsion_atom_site_label_3
_geom_torsion_atom_site_label_4
_geom_torsion_site_symmetry_1
_geom_torsion_site_symmetry_2
_geom_torsion_site_symmetry_3
_geom_torsion_site_symmetry_4
_geom_torsion
_geom_torsion_publ_flag
N1 Cr1 S1 Si1 . . . . -98.83(2) ?
N2 Cr1 S1 Si1 . . . . 81.17(2) ?
Cr1 S1 Si1 O3 . . . . -98.51(7) ?
Cr1 S1 Si1 O2 . . . . 140.02(7) ?
Cr1 S1 Si1 O1 . . . . 16.37(7) ?
O3 Si1 O1 C1 . . . . -47.8(2) ?
O2 Si1 O1 C1 . . . . 65.2(2) ?
S1 Si1 O1 C1 . . . . -170.29(18) ?
O3 Si1 O2 C5 . . . . -167.93(19) ?
O1 Si1 O2 C5 . . . . 79.5(2) ?
S1 Si1 O2 C5 . . . . -40.5(2) ?
O2 Si1 O3 C9 . . . . 52.9(2) ?
O1 Si1 O3 C9 . . . . 171.1(2) ?
S1 Si1 O3 C9 . . . . -73.2(2) ?
S1 Cr1 N1 C13 2 . . . 135.55(11) ?
S1 Cr1 N1 C13 . . . . -44.45(11) ?
S1 Cr1 N1 C13 2 . . 2 -44.45(11) ?
S1 Cr1 N1 C13 . . . 2 135.55(11) ?
S1 Cr1 N2 C17 2 . . 2 31.46(11) ?
S1 Cr1 N2 C17 . . . 2 -148.54(11) ?
S1 Cr1 N2 C17 2 . . . -148.54(11) ?
S1 Cr1 N2 C17 . . . . 31.46(11) ?
Si1 O1 C1 C4 . . . . -35.4(3) ?
Si1 O1 C1 C2 . . . . 86.4(3) ?
Si1 O1 C1 C3 . . . . -154.96(19) ?
Si1 O2 C5 C7 . . . . -158.01(18) ?
Si1 O2 C5 C8 . . . . 83.6(3) ?
Si1 O2 C5 C6 . . . . -38.7(3) ?
Si1 O3 C9 C10 . . . . -87.7(3) ?
Si1 O3 C9 C11 . . . . 35.3(3) ?
Si1 O3 C9 C12 . . . . 154.7(2) ?
C13 N1 C13 C14 2 . . . 0.29(17) ?
Cr1 N1 C13 C14 . . . . -179.71(17) ?
N1 C13 C14 C16 . . . . -0.6(3) ?
N1 C13 C14 C15 . . . . -179.5(2) ?
C13 C14 C16 C14 . . . 2 0.26(15) ?
C15 C14 C16 C14 . . . 2 179.1(3) ?
C17 N2 C17 C18 2 . . . -1.29(17) ?
Cr1 N2 C17 C18 . . . . 178.71(17) ?
N2 C17 C18 C19 . . . . 2.5(3) ?
N2 C17 C18 C20 . . . . -177.7(2) ?
C17 C18 C19 C18 . . . 2 -1.16(15) ?
C20 C18 C19 C18 . . . 2 179.0(3) ?
C26 C21 C22 C23 . . . . 0 ?
C27 C21 C22 C23 . . . . -178.6(12) ?
C21 C22 C23 C24 . . . . 0 ?
C22 C23 C24 C25 . . . . 0 ?
C23 C24 C25 C26 . . . . 0 ?
C24 C25 C26 C21 . . . . 0 ?
C22 C21 C26 C25 . . . . 0 ?
C27 C21 C26 C25 . . . . 178.6(12) ?
